data_7200837
loop_
_publ_author_name
'Bettens, Ryan P. A.'
'Dakternieks, Dainis'
'Duthie, Andrew'
'Kuan, Fong Sheen'
'Tiekink, Edward R. T.'

_publ_section_title
;
 The influence of crystal packing effects upon the molecular structures
 of Ph3Sn(CH2)nSnPh3, n = 1 to 8, as determined by X-ray
 crystallography and DFT molecular orbital calculations. Supramolecular
 aggregation patterns sustained by C--H&#x22EF;\p interactions
;
_journal_issue 7
_journal_name_full CrystEngComm
_journal_page_first 1362
_journal_paper_doi 10.1039/b822682b
_journal_volume 11
_journal_year 2009
_chemical_formula_moiety 'C44 H46 Sn2'
_chemical_formula_sum 'C44 H46 Sn2'
_chemical_formula_weight 812.19
_chemical_name_systematic
;
?
;
_space_group_IT_number 14
_symmetry_cell_setting monoclinic
_symmetry_space_group_name_Hall '-P 2ybc'
_symmetry_space_group_name_H-M 'P 1 21/c 1'
_atom_sites_solution_hydrogens geom
_atom_sites_solution_primary direct
_atom_sites_solution_secondary difmap
_audit_creation_method SHELXL-97
_cell_angle_alpha 90
_cell_angle_beta 97.47(2)
_cell_angle_gamma 90
_cell_formula_units_Z 2
_cell_length_a 14.356(3)
_cell_length_b 7.707(3)
_cell_length_c 17.147(6)
_cell_measurement_reflns_used 24
_cell_measurement_temperature 173(2)
_cell_measurement_theta_max 9.6
_cell_measurement_theta_min 7.3
_cell_volume 1881.1(11)
_computing_cell_refinement 'MSC/AFC Diffractometer Control'
_computing_data_collection 'MSC/AFC Diffractometer Control (MSC, 1996)'
_computing_data_reduction 'teXsan for Windows (MSC, 1997)'
_computing_molecular_graphics 'ORTEPII (Johnson, 1976) & Brandenburg (Crystal Impact, 2006)'
_computing_publication_material SHELXL97
_computing_structure_refinement 'SHELXL97 (Sheldrick, 2008)'
_computing_structure_solution 'PATTY in DIRDIF92 (Beurskens et al., 1992)'
_diffrn_ambient_temperature 173(2)
_diffrn_measured_fraction_theta_full 0.999
_diffrn_measured_fraction_theta_max 0.999
_diffrn_measurement_device AFC7R
_diffrn_measurement_method \w-2\q
_diffrn_radiation_detector 'scintillation counter'
_diffrn_radiation_monochromator graphite
_diffrn_radiation_source 'X-ray tube'
_diffrn_radiation_type 'Mo K\a'
_diffrn_radiation_wavelength 0.71069
_diffrn_reflns_av_R_equivalents 0.027
_diffrn_reflns_av_sigmaI/netI 0.043
_diffrn_reflns_limit_h_max 18
_diffrn_reflns_limit_h_min 0
_diffrn_reflns_limit_k_max 10
_diffrn_reflns_limit_k_min 0
_diffrn_reflns_limit_l_max 22
_diffrn_reflns_limit_l_min -22
_diffrn_reflns_number 4803
_diffrn_reflns_theta_full 27.5
_diffrn_reflns_theta_max 27.5
_diffrn_reflns_theta_min 3.0
_diffrn_standards_decay_% 1.4
_diffrn_standards_interval_count 400
_diffrn_standards_number 3
_exptl_absorpt_coefficient_mu 1.356
_exptl_absorpt_correction_T_max 1
_exptl_absorpt_correction_T_min 0.765
_exptl_absorpt_correction_type empirical
_exptl_absorpt_process_details
;
DIFABS (Walker & Stuart, 1983)
;
_exptl_crystal_colour colourless
_exptl_crystal_density_diffrn 1.434
_exptl_crystal_density_method 'not measured'
_exptl_crystal_description prism
_exptl_crystal_F_000 820
_exptl_crystal_size_max 0.40
_exptl_crystal_size_mid 0.37
_exptl_crystal_size_min 0.11
_refine_diff_density_max 0.94
_refine_diff_density_min -0.86
_refine_diff_density_rms 0.078
_refine_ls_extinction_method none
_refine_ls_goodness_of_fit_ref 1.01
_refine_ls_hydrogen_treatment constr
_refine_ls_matrix_type full
_refine_ls_number_parameters 208
_refine_ls_number_reflns 4304
_refine_ls_number_restraints 0
_refine_ls_restrained_S_all 1.01
_refine_ls_R_factor_all 0.058
_refine_ls_R_factor_gt 0.027
_refine_ls_shift/su_max 0.001
_refine_ls_shift/su_mean 0.000
_refine_ls_structure_factor_coef Fsqd
_refine_ls_weighting_details 'calc w=1/[\s^2^(Fo^2^)+(0.0295P)^2^+1.2678P] where P=(Fo^2^+2Fc^2^)/3'
_refine_ls_weighting_scheme calc
_refine_ls_wR_factor_gt 0.066
_refine_ls_wR_factor_ref 0.076
_reflns_number_gt 3028
_reflns_number_total 4304
_reflns_threshold_expression I>2\s(I)
_cod_data_source_file b822682b.txt
_cod_data_source_block 8
_cod_original_cell_volume 1880.9(11)
_cod_original_sg_symbol_H-M 'P 21/c'
_cod_database_code 7200837

loop_
_symmetry_equiv_pos_as_xyz
'x, y, z'
'-x, y+1/2, -z+1/2'
'-x, -y, -z'
'x, -y-1/2, z-1/2'

loop_
_atom_site_label
_atom_site_type_symbol
_atom_site_fract_x
_atom_site_fract_y
_atom_site_fract_z
_atom_site_U_iso_or_equiv
_atom_site_adp_type
_atom_site_occupancy
_atom_site_symmetry_multiplicity
_atom_site_calc_flag
_atom_site_refinement_flags
_atom_site_disorder_assembly
_atom_site_disorder_group
Sn Sn 0.238667(15) 0.34701(3) 0.911927(13) 0.03332(7) Uani 1 1 d . . .
C1 C 0.3325(2) 0.5116(5) 0.9852(2) 0.0433(8) Uani 1 1 d . . .
H1A H 0.3003 0.5493 1.0300 0.052 Uiso 1 1 calc R . .
H1B H 0.3874 0.4411 1.0071 0.052 Uiso 1 1 calc R . .
C2 C 0.3688(3) 0.6717(5) 0.9483(2) 0.0487(9) Uani 1 1 d . . .
H2A H 0.3147 0.7400 0.9230 0.058 Uiso 1 1 calc R . .
H2B H 0.4066 0.6359 0.9067 0.058 Uiso 1 1 calc R . .
C3 C 0.4287(3) 0.7865(5) 1.0074(2) 0.0444(8) Uani 1 1 d . . .
H3A H 0.3896 0.8282 1.0470 0.053 Uiso 1 1 calc R . .
H3B H 0.4803 0.7157 1.0352 0.053 Uiso 1 1 calc R . .
C4 C 0.4709(3) 0.9419(5) 0.9705(2) 0.0478(9) Uani 1 1 d . . .
H4A H 0.4194 1.0115 0.9418 0.057 Uiso 1 1 calc R . .
H4B H 0.5110 0.9001 0.9316 0.057 Uiso 1 1 calc R . .
C11 C 0.3039(2) 0.2304(5) 0.81933(19) 0.0379(7) Uani 1 1 d . . .
C12 C 0.3800(3) 0.3047(6) 0.7899(2) 0.0543(10) Uani 1 1 d . . .
H12 H 0.4021 0.4152 0.8086 0.065 Uiso 1 1 calc R . .
C13 C 0.4247(3) 0.2193(7) 0.7331(3) 0.0676(13) Uani 1 1 d . . .
H13 H 0.4771 0.2719 0.7139 0.081 Uiso 1 1 calc R . .
C14 C 0.3939(3) 0.0623(6) 0.7051(2) 0.0598(11) Uani 1 1 d . . .
H14 H 0.4248 0.0051 0.6666 0.072 Uiso 1 1 calc R . .
C15 C 0.3183(3) -0.0140(6) 0.7324(3) 0.0630(11) Uani 1 1 d . . .
H15 H 0.2963 -0.1240 0.7129 0.076 Uiso 1 1 calc R . .
C16 C 0.2740(3) 0.0704(5) 0.7887(2) 0.0521(9) Uani 1 1 d . . .
H16 H 0.2214 0.0167 0.8070 0.063 Uiso 1 1 calc R . .
C21 C 0.1996(2) 0.1438(4) 0.98515(19) 0.0370(7) Uani 1 1 d . . .
C22 C 0.2432(3) 0.1284(5) 1.0623(2) 0.0463(8) Uani 1 1 d . . .
H22 H 0.2890 0.2116 1.0822 0.056 Uiso 1 1 calc R . .
C23 C 0.2211(3) -0.0054(6) 1.1106(2) 0.0576(11) Uani 1 1 d . . .
H23 H 0.2520 -0.0133 1.1629 0.069 Uiso 1 1 calc R . .
C24 C 0.1553(3) -0.1262(5) 1.0832(3) 0.0604(11) Uani 1 1 d . . .
H24 H 0.1405 -0.2183 1.1163 0.072 Uiso 1 1 calc R . .
C25 C 0.1103(3) -0.1136(5) 1.0070(3) 0.0589(11) Uani 1 1 d . . .
H25 H 0.0644 -0.1973 0.9878 0.071 Uiso 1 1 calc R . .
C26 C 0.1318(3) 0.0206(5) 0.9587(2) 0.0482(9) Uani 1 1 d . . .
H26 H 0.0999 0.0287 0.9067 0.058 Uiso 1 1 calc R . .
C31 C 0.1159(2) 0.4934(4) 0.86691(18) 0.0345(7) Uani 1 1 d . . .
C32 C 0.1179(3) 0.6178(5) 0.8089(2) 0.0452(8) Uani 1 1 d . . .
H32 H 0.1736 0.6338 0.7853 0.054 Uiso 1 1 calc R . .
C33 C 0.0396(3) 0.7197(6) 0.7848(2) 0.0566(10) Uani 1 1 d . . .
H33 H 0.0423 0.8042 0.7448 0.068 Uiso 1 1 calc R . .
C34 C -0.0415(3) 0.6993(5) 0.8182(2) 0.0517(10) Uani 1 1 d . . .
H34 H -0.0948 0.7700 0.8020 0.062 Uiso 1 1 calc R . .
C35 C -0.0449(2) 0.5758(5) 0.8751(2) 0.0461(9) Uani 1 1 d . . .
H35 H -0.1012 0.5599 0.8979 0.055 Uiso 1 1 calc R . .
C36 C 0.0330(2) 0.4733(5) 0.9001(2) 0.0387(7) Uani 1 1 d . . .
H36 H 0.0296 0.3890 0.9401 0.046 Uiso 1 1 calc R . .

loop_
_atom_site_aniso_label
_atom_site_aniso_U_11
_atom_site_aniso_U_22
_atom_site_aniso_U_33
_atom_site_aniso_U_23
_atom_site_aniso_U_13
_atom_site_aniso_U_12
Sn 0.03274(11) 0.03192(11) 0.03520(12) -0.00064(11) 0.00402(8) -0.00506(10)
C1 0.0428(18) 0.0419(19) 0.0447(19) -0.0014(16) 0.0031(15) -0.0117(15)
C2 0.050(2) 0.046(2) 0.048(2) 0.0036(17) -0.0002(16) -0.0170(17)
C3 0.0429(18) 0.0387(18) 0.051(2) -0.0036(17) 0.0032(16) -0.0077(15)
C4 0.047(2) 0.043(2) 0.052(2) -0.0052(18) -0.0005(16) -0.0115(17)
C11 0.0333(16) 0.0428(18) 0.0361(17) 0.0027(15) -0.0004(13) 0.0023(14)
C12 0.052(2) 0.063(3) 0.050(2) -0.0066(19) 0.0137(18) -0.0123(19)
C13 0.050(2) 0.102(4) 0.055(3) -0.008(3) 0.020(2) -0.004(2)
C14 0.051(2) 0.082(3) 0.045(2) -0.011(2) 0.0036(18) 0.020(2)
C15 0.070(3) 0.057(3) 0.062(3) -0.019(2) 0.010(2) 0.005(2)
C16 0.054(2) 0.048(2) 0.057(2) -0.0059(19) 0.0160(19) -0.0033(18)
C21 0.0392(16) 0.0334(16) 0.0393(17) 0.0013(15) 0.0087(13) -0.0002(14)
C22 0.0455(19) 0.049(2) 0.0438(18) 0.0019(17) 0.0016(15) -0.0095(16)
C23 0.067(3) 0.059(3) 0.047(2) 0.0157(19) 0.0062(19) -0.007(2)
C24 0.082(3) 0.046(2) 0.057(2) 0.012(2) 0.023(2) -0.013(2)
C25 0.069(3) 0.049(2) 0.062(3) -0.007(2) 0.020(2) -0.027(2)
C26 0.056(2) 0.044(2) 0.045(2) -0.0032(17) 0.0076(16) -0.0180(17)
C31 0.0369(16) 0.0335(17) 0.0329(16) -0.0031(13) 0.0038(13) -0.0041(13)
C32 0.048(2) 0.047(2) 0.0423(19) 0.0049(16) 0.0116(16) -0.0021(16)
C33 0.067(3) 0.053(2) 0.048(2) 0.0157(19) 0.0021(19) 0.005(2)
C34 0.052(2) 0.049(2) 0.051(2) -0.0007(18) -0.0043(18) 0.0092(17)
C35 0.0376(18) 0.050(2) 0.051(2) -0.0109(18) 0.0097(15) 0.0007(16)
C36 0.0407(17) 0.0379(17) 0.0377(17) -0.0018(15) 0.0063(14) -0.0024(14)

loop_
_atom_type_symbol
_atom_type_description
_atom_type_scat_dispersion_real
_atom_type_scat_dispersion_imag
_atom_type_scat_source
C C 0.0033 0.0016 'International Tables Vol C Tables 4.2.6.8 and 6.1.1.4'
H H 0.0000 0.0000 'International Tables Vol C Tables 4.2.6.8 and 6.1.1.4'
Sn Sn -0.6537 1.4246 'International Tables Vol C Tables 4.2.6.8 and 6.1.1.4'

loop_
_geom_angle_atom_site_label_1
_geom_angle_atom_site_label_2
_geom_angle_atom_site_label_3
_geom_angle
_geom_angle_site_symmetry_1
_geom_angle_site_symmetry_3
_geom_angle_publ_flag
C21 Sn C1 106.54(13) . . ?
C21 Sn C11 107.63(13) . . ?
C1 Sn C11 112.45(14) . . ?
C21 Sn C31 109.35(12) . . ?
C1 Sn C31 108.93(13) . . ?
C11 Sn C31 111.76(12) . . ?
C2 C1 Sn 117.7(2) . . ?
C2 C1 H1A 107.9 . . ?
Sn C1 H1A 107.9 . . ?
C2 C1 H1B 107.9 . . ?
Sn C1 H1B 107.9 . . ?
H1A C1 H1B 107.2 . . ?
C1 C2 C3 113.0(3) . . ?
C1 C2 H2A 109.0 . . ?
C3 C2 H2A 109.0 . . ?
C1 C2 H2B 109.0 . . ?
C3 C2 H2B 109.0 . . ?
H2A C2 H2B 107.8 . . ?
C4 C3 C2 113.7(3) . . ?
C4 C3 H3A 108.8 . . ?
C2 C3 H3A 108.8 . . ?
C4 C3 H3B 108.8 . . ?
C2 C3 H3B 108.8 . . ?
H3A C3 H3B 107.7 . . ?
C3 C4 C4 113.7(4) . 3_677 ?
C3 C4 H4A 108.8 . . ?
C4 C4 H4A 108.8 3_677 . ?
C3 C4 H4B 108.8 . . ?
C4 C4 H4B 108.8 3_677 . ?
H4A C4 H4B 107.7 . . ?
C12 C11 C16 116.7(3) . . ?
C12 C11 Sn 122.5(3) . . ?
C16 C11 Sn 120.7(3) . . ?
C11 C12 C13 120.9(4) . . ?
C11 C12 H12 119.5 . . ?
C13 C12 H12 119.5 . . ?
C14 C13 C12 120.7(4) . . ?
C14 C13 H13 119.7 . . ?
C12 C13 H13 119.7 . . ?
C13 C14 C15 119.9(4) . . ?
C13 C14 H14 120.1 . . ?
C15 C14 H14 120.1 . . ?
C14 C15 C16 119.5(4) . . ?
C14 C15 H15 120.2 . . ?
C16 C15 H15 120.2 . . ?
C15 C16 C11 122.3(4) . . ?
C15 C16 H16 118.8 . . ?
C11 C16 H16 118.8 . . ?
C26 C21 C22 117.4(3) . . ?
C26 C21 Sn 122.4(3) . . ?
C22 C21 Sn 120.2(3) . . ?
C23 C22 C21 121.5(4) . . ?
C23 C22 H22 119.3 . . ?
C21 C22 H22 119.3 . . ?
C24 C23 C22 120.3(4) . . ?
C24 C23 H23 119.9 . . ?
C22 C23 H23 119.9 . . ?
C23 C24 C25 119.6(4) . . ?
C23 C24 H24 120.2 . . ?
C25 C24 H24 120.2 . . ?
C24 C25 C26 120.3(4) . . ?
C24 C25 H25 119.9 . . ?
C26 C25 H25 119.9 . . ?
C25 C26 C21 121.0(4) . . ?
C25 C26 H26 119.5 . . ?
C21 C26 H26 119.5 . . ?
C32 C31 C36 118.0(3) . . ?
C32 C31 Sn 121.9(2) . . ?
C36 C31 Sn 119.9(2) . . ?
C31 C32 C33 121.0(3) . . ?
C31 C32 H32 119.5 . . ?
C33 C32 H32 119.5 . . ?
C34 C33 C32 120.5(4) . . ?
C34 C33 H33 119.7 . . ?
C32 C33 H33 119.7 . . ?
C35 C34 C33 119.2(4) . . ?
C35 C34 H34 120.4 . . ?
C33 C34 H34 120.4 . . ?
C34 C35 C36 120.9(3) . . ?
C34 C35 H35 119.5 . . ?
C36 C35 H35 119.5 . . ?
C35 C36 C31 120.4(3) . . ?
C35 C36 H36 119.8 . . ?
C31 C36 H36 119.8 . . ?

loop_
_geom_bond_atom_site_label_1
_geom_bond_atom_site_label_2
_geom_bond_distance
_geom_bond_site_symmetry_2
_geom_bond_publ_flag
Sn C21 2.128(3) . ?
Sn C1 2.136(3) . ?
Sn C11 2.143(3) . ?
Sn C31 2.149(3) . ?
C1 C2 1.509(5) . ?
C1 H1A 0.9900 . ?
C1 H1B 0.9900 . ?
C2 C3 1.524(5) . ?
C2 H2A 0.9900 . ?
C2 H2B 0.9900 . ?
C3 C4 1.517(5) . ?
C3 H3A 0.9900 . ?
C3 H3B 0.9900 . ?
C4 C4 1.518(7) 3_677 ?
C4 H4A 0.9900 . ?
C4 H4B 0.9900 . ?
C11 C12 1.385(5) . ?
C11 C16 1.387(5) . ?
C12 C13 1.399(6) . ?
C12 H12 0.9500 . ?
C13 C14 1.354(7) . ?
C13 H13 0.9500 . ?
C14 C15 1.371(6) . ?
C14 H14 0.9500 . ?
C15 C16 1.385(5) . ?
C15 H15 0.9500 . ?
C16 H16 0.9500 . ?
C21 C26 1.393(5) . ?
C21 C22 1.393(5) . ?
C22 C23 1.384(5) . ?
C22 H22 0.9500 . ?
C23 C24 1.365(6) . ?
C23 H23 0.9500 . ?
C24 C25 1.383(6) . ?
C24 H24 0.9500 . ?
C25 C26 1.385(5) . ?
C25 H25 0.9500 . ?
C26 H26 0.9500 . ?
C31 C32 1.385(5) . ?
C31 C36 1.393(4) . ?
C32 C33 1.389(5) . ?
C32 H32 0.9500 . ?
C33 C34 1.373(6) . ?
C33 H33 0.9500 . ?
C34 C35 1.368(5) . ?
C34 H34 0.9500 . ?
C35 C36 1.390(5) . ?
C35 H35 0.9500 . ?
C36 H36 0.9500 . ?

loop_
_geom_torsion_atom_site_label_1
_geom_torsion_atom_site_label_2
_geom_torsion_atom_site_label_3
_geom_torsion_atom_site_label_4
_geom_torsion
_geom_torsion_site_symmetry_1
_geom_torsion_site_symmetry_2
_geom_torsion_site_symmetry_3
_geom_torsion_site_symmetry_4
_geom_torsion_publ_flag
C21 Sn C1 C2 -177.9(3) . . . . ?
C11 Sn C1 C2 64.5(3) . . . . ?
C31 Sn C1 C2 -60.0(3) . . . . ?
Sn C1 C2 C3 175.4(3) . . . . ?
C1 C2 C3 C4 176.3(3) . . . . ?
C2 C3 C4 C4 179.0(4) . . . 3_677 ?
C21 Sn C11 C12 -142.5(3) . . . . ?
C1 Sn C11 C12 -25.4(3) . . . . ?
C31 Sn C11 C12 97.4(3) . . . . ?
C21 Sn C11 C16 34.2(3) . . . . ?
C1 Sn C11 C16 151.2(3) . . . . ?
C31 Sn C11 C16 -85.9(3) . . . . ?
C16 C11 C12 C13 -1.0(6) . . . . ?
Sn C11 C12 C13 175.7(3) . . . . ?
C11 C12 C13 C14 0.5(7) . . . . ?
C12 C13 C14 C15 0.1(7) . . . . ?
C13 C14 C15 C16 -0.2(7) . . . . ?
C14 C15 C16 C11 -0.4(7) . . . . ?
C12 C11 C16 C15 1.0(6) . . . . ?
Sn C11 C16 C15 -175.8(3) . . . . ?
C1 Sn C21 C26 173.8(3) . . . . ?
C11 Sn C21 C26 -65.3(3) . . . . ?
C31 Sn C21 C26 56.3(3) . . . . ?
C1 Sn C21 C22 -7.2(3) . . . . ?
C11 Sn C21 C22 113.6(3) . . . . ?
C31 Sn C21 C22 -124.8(3) . . . . ?
C26 C21 C22 C23 0.9(6) . . . . ?
Sn C21 C22 C23 -178.1(3) . . . . ?
C21 C22 C23 C24 -0.2(6) . . . . ?
C22 C23 C24 C25 -0.3(7) . . . . ?
C23 C24 C25 C26 0.0(7) . . . . ?
C24 C25 C26 C21 0.8(6) . . . . ?
C22 C21 C26 C25 -1.2(6) . . . . ?
Sn C21 C26 C25 177.8(3) . . . . ?
C21 Sn C31 C32 -170.6(3) . . . . ?
C1 Sn C31 C32 73.3(3) . . . . ?
C11 Sn C31 C32 -51.6(3) . . . . ?
C21 Sn C31 C36 14.0(3) . . . . ?
C1 Sn C31 C36 -102.0(3) . . . . ?
C11 Sn C31 C36 133.1(3) . . . . ?
C36 C31 C32 C33 0.2(5) . . . . ?
Sn C31 C32 C33 -175.3(3) . . . . ?
C31 C32 C33 C34 0.2(6) . . . . ?
C32 C33 C34 C35 -0.7(6) . . . . ?
C33 C34 C35 C36 1.0(6) . . . . ?
C34 C35 C36 C31 -0.6(5) . . . . ?
C32 C31 C36 C35 0.1(5) . . . . ?
Sn C31 C36 C35 175.6(3) . . . . ?
